data_4336420
loop_
_publ_author_name
'Wei Yi'
'Haiyan Ma'

_publ_contact_author_address
;
        Laboratory of Organometallic Chemistry
        East China University of Science and Technology
        130 Meilong Road, P.O.Box 310#
        200237,Shanghai
        P. R. China
;
_publ_contact_author_email haiyanma@ecust.edu.cn
_publ_contact_author_fax '0086 21 64253519'
_publ_contact_author_name 'Haiyan Ma'
_publ_contact_author_phone '0086 21 64253519'
_publ_section_title
;
 Magnesium and Calcium Complexes Containing Biphenyl-Based Tridentate
 Iminophenolate Ligands for Ring-Opening Polymerization of rac-Lactide
;
_journal_name_full 'Inorganic Chemistry'
_journal_page_first 11821
_journal_page_last 11835
_journal_paper_doi 10.1021/ic4012668
_journal_volume 52
_journal_year 2013
_chemical_formula_sum 'C60 H82 Cl2 Mg2 N4 O4 Si4'
_chemical_formula_weight 1155.18
_chemical_name_systematic
; 
 ? 
;
_space_group_IT_number 14
_symmetry_cell_setting monoclinic
_symmetry_space_group_name_Hall '-P 2ybc'
_symmetry_space_group_name_H-M 'P 1 21/c 1'
_atom_sites_solution_hydrogens geom
_atom_sites_solution_primary direct
_atom_sites_solution_secondary difmap
_audit_creation_method SHELXL-97
_cell_angle_alpha 90.00
_cell_angle_beta 101.5630(10)
_cell_angle_gamma 90.00
_cell_formula_units_Z 4
_cell_length_a 16.8799(10)
_cell_length_b 13.7086(8)
_cell_length_c 29.2964(17)
_cell_measurement_reflns_used 5025
_cell_measurement_temperature 293(2)
_cell_measurement_theta_max 42.748
_cell_measurement_theta_min 4.926
_cell_volume 6641.6(7)
_computing_cell_refinement 'Bruker SMART'
_computing_data_collection 'Bruker SMART'
_computing_data_reduction 'Bruker SHELXTL'
_computing_molecular_graphics 'Bruker SHELXTL'
_computing_publication_material 'Bruker SHELXTL'
_computing_structure_refinement 'SHELXL-97 (Sheldrick, 1997)'
_computing_structure_solution 'SHELXS-97 (Sheldrick, 1990)'
_diffrn_ambient_temperature 293(2)
_diffrn_measured_fraction_theta_full 0.999
_diffrn_measured_fraction_theta_max 0.999
_diffrn_measurement_device_type 'CCD area detector'
_diffrn_measurement_method 'phi and omega scans'
_diffrn_radiation_monochromator graphite
_diffrn_radiation_source 'fine-focus sealed tube'
_diffrn_radiation_type MoK\a
_diffrn_radiation_wavelength 0.71073
_diffrn_reflns_av_R_equivalents 0.0442
_diffrn_reflns_av_sigmaI/netI 0.0615
_diffrn_reflns_limit_h_max 20
_diffrn_reflns_limit_h_min -20
_diffrn_reflns_limit_k_max 9
_diffrn_reflns_limit_k_min -16
_diffrn_reflns_limit_l_max 36
_diffrn_reflns_limit_l_min -35
_diffrn_reflns_number 35622
_diffrn_reflns_theta_full 26.00
_diffrn_reflns_theta_max 26.00
_diffrn_reflns_theta_min 1.68
_exptl_absorpt_coefficient_mu 0.233
_exptl_absorpt_correction_T_max 1.00000
_exptl_absorpt_correction_T_min 0.59155
_exptl_absorpt_correction_type empirical
_exptl_absorpt_process_details sadabs
_exptl_crystal_colour colorless
_exptl_crystal_density_diffrn 1.155
_exptl_crystal_description prismatic
_exptl_crystal_F_000 2464
_exptl_crystal_size_max 0.308
_exptl_crystal_size_mid 0.256
_exptl_crystal_size_min 0.127
_refine_diff_density_max 0.390
_refine_diff_density_min -0.393
_refine_diff_density_rms 0.051
_refine_ls_extinction_method none
_refine_ls_goodness_of_fit_ref 1.018
_refine_ls_hydrogen_treatment constr
_refine_ls_matrix_type full
_refine_ls_number_parameters 785
_refine_ls_number_reflns 13027
_refine_ls_number_restraints 62
_refine_ls_restrained_S_all 1.026
_refine_ls_R_factor_all 0.1046
_refine_ls_R_factor_gt 0.0559
_refine_ls_shift/su_max 0.012
_refine_ls_shift/su_mean 0.000
_refine_ls_structure_factor_coef Fsqd
_refine_ls_weighting_details 'calc w=1/[\s^2^(Fo^2^)+(0.0787P)^2^+0.4847P] where P=(Fo^2^+2Fc^2^)/3'
_refine_ls_weighting_scheme calc
_refine_ls_wR_factor_gt 0.1352
_refine_ls_wR_factor_ref 0.1597
_reflns_number_gt 7684
_reflns_number_total 13027
_reflns_threshold_expression >2sigma(I)
_cod_data_source_file ic4012668_si_002_5.cif
_cod_data_source_block cd211374
_cod_database_code 4336420

loop_
_symmetry_equiv_pos_as_xyz
'x, y, z'
'-x, y+1/2, -z+1/2'
'-x, -y, -z'
'x, -y-1/2, z-1/2'

loop_
_atom_site_label
_atom_site_type_symbol
_atom_site_fract_x
_atom_site_fract_y
_atom_site_fract_z
_atom_site_U_iso_or_equiv
_atom_site_adp_type
_atom_site_occupancy
_atom_site_symmetry_multiplicity
_atom_site_calc_flag
_atom_site_refinement_flags
_atom_site_disorder_assembly
_atom_site_disorder_group
Mg1 Mg 0.23242(5) 0.24105(6) 0.41791(3) 0.0379(2) Uani 1 1 d . . .
Mg2 Mg 0.25790(5) 0.15222(6) 0.32616(3) 0.0360(2) Uani 1 1 d . . .
Cl1 Cl 0.33679(5) -0.06118(6) 0.38655(4) 0.0755(3) Uani 1 1 d . . .
Cl2 Cl 0.14690(5) 0.45510(6) 0.33723(3) 0.0670(3) Uani 1 1 d . . .
Si1 Si 0.29030(6) 0.19603(6) 0.52569(3) 0.0547(2) Uani 1 1 d . . .
Si2 Si 0.31986(6) 0.39591(7) 0.49743(3) 0.0571(2) Uani 1 1 d . . .
Si3 Si 0.15237(6) 0.00702(7) 0.24940(3) 0.0612(3) Uani 1 1 d . . .
Si4 Si 0.20390(7) 0.19455(9) 0.21722(3) 0.0836(4) Uani 1 1 d . . .
N1 N 0.10764(13) 0.20779(16) 0.41568(7) 0.0389(5) Uani 1 1 d . . .
N2 N 0.38441(12) 0.18122(15) 0.33378(7) 0.0380(5) Uani 1 1 d . . .
N3 N 0.28754(13) 0.28012(16) 0.48224(7) 0.0442(6) Uani 1 1 d . . .
N4 N 0.20334(13) 0.11510(17) 0.26170(8) 0.0467(6) Uani 1 1 d . C .
O1 O 0.23697(10) 0.11084(12) 0.38789(6) 0.0396(4) Uani 1 1 d . . .
O2 O 0.25060(10) 0.28283(12) 0.35558(6) 0.0367(4) Uani 1 1 d . . .
O3 O -0.1357(2) 0.1460(2) 0.40489(16) 0.1371(14) Uani 1 1 d . . .
O4 O 0.61880(17) 0.2360(2) 0.36491(10) 0.0999(9) Uani 1 1 d . . .
C1 C 0.20535(16) 0.03083(18) 0.40294(9) 0.0370(6) Uani 1 1 d . . .
C2 C 0.24493(17) -0.05846(19) 0.40428(10) 0.0439(7) Uani 1 1 d . . .
C3 C 0.21298(17) -0.1429(2) 0.41798(10) 0.0477(7) Uani 1 1 d . . .
H3 H 0.2422 -0.2006 0.4187 0.057 Uiso 1 1 calc R . .
C4 C 0.13806(17) -0.1446(2) 0.43075(10) 0.0460(7) Uani 1 1 d . B .
C5 C 0.09904(17) -0.0563(2) 0.43019(10) 0.0443(7) Uani 1 1 d . . .
H5 H 0.0488 -0.0548 0.4386 0.053 Uiso 1 1 calc R . .
C6 C 0.13135(16) 0.03163(19) 0.41747(9) 0.0391(6) Uani 1 1 d . . .
C7 C 0.08390(16) 0.1193(2) 0.41891(9) 0.0404(6) Uani 1 1 d . . .
H7 H 0.0309 0.1107 0.4225 0.048 Uiso 1 1 calc R . .
C8 C 0.05061(16) 0.28453(19) 0.41857(9) 0.0400(6) Uani 1 1 d . . .
C9 C 0.07896(18) 0.3614(2) 0.44775(10) 0.0488(7) Uani 1 1 d . . .
H9 H 0.1322 0.3610 0.4641 0.059 Uiso 1 1 calc R . .
C10 C 0.0296(2) 0.4386(2) 0.45289(11) 0.0530(8) Uani 1 1 d . . .
H10 H 0.0493 0.4898 0.4728 0.064 Uiso 1 1 calc R . .
C11 C -0.0487(2) 0.4398(2) 0.42859(11) 0.0576(8) Uani 1 1 d . . .
H11 H -0.0827 0.4914 0.4321 0.069 Uiso 1 1 calc R . .
C12 C -0.07637(19) 0.3644(2) 0.39913(10) 0.0539(8) Uani 1 1 d . . .
H12 H -0.1296 0.3660 0.3827 0.065 Uiso 1 1 calc R . .
C13 C -0.02803(17) 0.2858(2) 0.39286(10) 0.0458(7) Uani 1 1 d . A .
C14 C -0.0597(2) 0.2124(2) 0.35592(12) 0.0644(9) Uani 1 1 d . . .
C15 C -0.0343(3) 0.2168(3) 0.31393(13) 0.0996(15) Uani 1 1 d . A .
H15 H 0.0046 0.2616 0.3092 0.119 Uiso 1 1 calc R . .
C16 C -0.0694(5) 0.1509(6) 0.2785(2) 0.156(3) Uani 1 1 d U . .
H16 H -0.0545 0.1517 0.2496 0.187 Uiso 1 1 calc R A .
C17 C -0.1262(5) 0.0853(6) 0.2875(3) 0.163(4) Uani 1 1 d U A .
H17 H -0.1487 0.0423 0.2639 0.195 Uiso 1 1 calc R . .
C18 C -0.1512(4) 0.0792(4) 0.3282(3) 0.152(3) Uani 1 1 d U . .
H18 H -0.1894 0.0336 0.3332 0.182 Uiso 1 1 calc RD A .
C19 C -0.1162(3) 0.1459(3) 0.36265(19) 0.0955(14) Uani 1 1 d U A .
C20 C -0.1819(8) 0.0708(11) 0.4231(5) 0.170(6) Uani 0.60 1 d PU A 1
H20A H -0.2298 0.0561 0.4004 0.255 Uiso 0.60 1 calc PR A 1
H20B H -0.1968 0.0938 0.4512 0.255 Uiso 0.60 1 calc PR A 1
H20C H -0.1495 0.0130 0.4298 0.255 Uiso 0.60 1 calc PR A 1
C20' C -0.2164(13) 0.0882(18) 0.3992(6) 0.181(10) Uani 0.40 1 d PU A 2
H20D H -0.2523 0.1084 0.3711 0.271 Uiso 0.40 1 calc PRD A 2
H20E H -0.2411 0.1009 0.4254 0.271 Uiso 0.40 1 calc PR A 2
H20F H -0.2056 0.0196 0.3976 0.271 Uiso 0.40 1 calc PRD A 2
C21 C 0.10210(19) -0.2412(2) 0.44261(13) 0.0586(8) Uani 1 1 d . . .
C22 C 0.0719(13) -0.2955(16) 0.4006(9) 0.165(10) Uani 0.50 1 d PU B 1
H22A H 0.0427 -0.3515 0.4079 0.247 Uiso 0.50 1 calc PR B 1
H22B H 0.1164 -0.3163 0.3871 0.247 Uiso 0.50 1 calc PR B 1
H22C H 0.0365 -0.2548 0.3789 0.247 Uiso 0.50 1 calc PR B 1
C22' C 0.1003(10) -0.3116(10) 0.3997(6) 0.073(3) Uani 0.50 1 d PU B 2
H22D H 0.0720 -0.3704 0.4043 0.110 Uiso 0.50 1 calc PR B 2
H22E H 0.1547 -0.3273 0.3971 0.110 Uiso 0.50 1 calc PR B 2
H22F H 0.0732 -0.2799 0.3717 0.110 Uiso 0.50 1 calc PR B 2
C23 C 0.1591(3) -0.2909(3) 0.48192(17) 0.1120(17) Uani 1 1 d . B .
H23A H 0.1680 -0.2496 0.5089 0.168 Uiso 1 1 calc R . .
H23B H 0.2097 -0.3033 0.4727 0.168 Uiso 1 1 calc R . .
H23C H 0.1359 -0.3515 0.4891 0.168 Uiso 1 1 calc R . .
C24 C 0.0162(7) -0.2337(10) 0.4479(5) 0.093(4) Uani 0.60 1 d PU B 1
H24A H -0.0022 -0.2964 0.4561 0.139 Uiso 0.60 1 calc PR B 1
H24B H -0.0168 -0.2125 0.4191 0.139 Uiso 0.60 1 calc PR B 1
H24C H 0.0123 -0.1875 0.4720 0.139 Uiso 0.60 1 calc PR B 1
C24' C 0.0374(13) -0.2198(17) 0.4726(7) 0.122(8) Uani 0.40 1 d PU B 2
H24D H -0.0039 -0.1782 0.4554 0.183 Uiso 0.40 1 calc PR B 2
H24E H 0.0626 -0.1880 0.5009 0.183 Uiso 0.40 1 calc PR B 2
H24F H 0.0135 -0.2800 0.4798 0.183 Uiso 0.40 1 calc PR B 2
C25 C 0.3220(2) 0.0737(2) 0.50916(13) 0.0791(11) Uani 1 1 d . . .
H25A H 0.2762 0.0401 0.4913 0.119 Uiso 1 1 calc R . .
H25B H 0.3433 0.0369 0.5368 0.119 Uiso 1 1 calc R . .
H25C H 0.3629 0.0806 0.4909 0.119 Uiso 1 1 calc R . .
C26 C 0.1889(3) 0.1819(3) 0.54122(14) 0.1004(14) Uani 1 1 d . . .
H26A H 0.1652 0.2451 0.5431 0.151 Uiso 1 1 calc R . .
H26B H 0.1948 0.1497 0.5708 0.151 Uiso 1 1 calc R . .
H26C H 0.1546 0.1437 0.5178 0.151 Uiso 1 1 calc R . .
C27 C 0.3601(3) 0.2241(3) 0.58218(13) 0.1017(15) Uani 1 1 d . . .
H27A H 0.4151 0.2192 0.5783 0.152 Uiso 1 1 calc R . .
H27B H 0.3511 0.1785 0.6055 0.152 Uiso 1 1 calc R . .
H27C H 0.3500 0.2891 0.5918 0.152 Uiso 1 1 calc R . .
C28 C 0.2640(3) 0.4530(3) 0.54060(13) 0.0884(12) Uani 1 1 d . . .
H28A H 0.2145 0.4815 0.5242 0.133 Uiso 1 1 calc R . .
H28B H 0.2971 0.5026 0.5580 0.133 Uiso 1 1 calc R . .
H28C H 0.2520 0.4038 0.5615 0.133 Uiso 1 1 calc R . .
C29 C 0.4293(2) 0.4074(3) 0.52347(17) 0.1143(16) Uani 1 1 d . . .
H29A H 0.4440 0.3595 0.5475 0.171 Uiso 1 1 calc R . .
H29B H 0.4400 0.4715 0.5365 0.171 Uiso 1 1 calc R . .
H29C H 0.4604 0.3973 0.4998 0.171 Uiso 1 1 calc R . .
C30 C 0.3004(3) 0.4802(3) 0.44708(13) 0.0987(15) Uani 1 1 d . . .
H30A H 0.3313 0.4600 0.4246 0.148 Uiso 1 1 calc R . .
H30B H 0.3160 0.5452 0.4575 0.148 Uiso 1 1 calc R . .
H30C H 0.2439 0.4792 0.4331 0.148 Uiso 1 1 calc R . .
C31 C 0.28825(15) 0.36103(18) 0.34273(8) 0.0347(6) Uani 1 1 d . . .
C32 C 0.24799(16) 0.4499(2) 0.33360(9) 0.0414(7) Uani 1 1 d . . .
C33 C 0.28686(18) 0.5329(2) 0.32344(10) 0.0494(7) Uani 1 1 d . . .
H33 H 0.2578 0.5907 0.3176 0.059 Uiso 1 1 calc R . .
C34 C 0.36827(18) 0.5325(2) 0.32163(10) 0.0458(7) Uani 1 1 d . . .
C35 C 0.40701(17) 0.4440(2) 0.32839(10) 0.0459(7) Uani 1 1 d . . .
H35 H 0.4614 0.4412 0.3266 0.055 Uiso 1 1 calc R . .
C36 C 0.36875(16) 0.35788(19) 0.33783(9) 0.0395(6) Uani 1 1 d . . .
C37 C 0.41399(16) 0.2678(2) 0.33743(9) 0.0429(7) Uani 1 1 d . . .
H37 H 0.4696 0.2734 0.3401 0.051 Uiso 1 1 calc R . .
C38 C 0.43847(15) 0.10226(19) 0.32934(10) 0.0421(7) Uani 1 1 d . . .
C39 C 0.41331(18) 0.0390(2) 0.29245(11) 0.0503(7) Uani 1 1 d . . .
H39 H 0.3641 0.0497 0.2722 0.060 Uiso 1 1 calc R . .
C40 C 0.4606(2) -0.0399(2) 0.28542(12) 0.0605(9) Uani 1 1 d . . .
H40 H 0.4436 -0.0821 0.2605 0.073 Uiso 1 1 calc R . .
C41 C 0.5329(2) -0.0549(3) 0.31570(14) 0.0732(10) Uani 1 1 d . . .
H41 H 0.5655 -0.1071 0.3111 0.088 Uiso 1 1 calc R . .
C42 C 0.55711(19) 0.0064(2) 0.35262(13) 0.0655(9) Uani 1 1 d . . .
H42 H 0.6061 -0.0054 0.3728 0.079 Uiso 1 1 calc R . .
C43 C 0.51085(17) 0.0861(2) 0.36093(11) 0.0478(7) Uani 1 1 d . . .
C44 C 0.53801(18) 0.1450(2) 0.40394(12) 0.0551(8) Uani 1 1 d . . .
C45 C 0.5105(2) 0.1237(3) 0.44383(14) 0.0791(11) Uani 1 1 d . . .
H45 H 0.4721 0.0748 0.4432 0.095 Uiso 1 1 calc R . .
C46 C 0.5390(3) 0.1735(4) 0.48506(16) 0.1062(15) Uani 1 1 d . . .
H46 H 0.5199 0.1584 0.5119 0.127 Uiso 1 1 calc R . .
C47 C 0.5947(3) 0.2443(4) 0.48578(18) 0.1073(16) Uani 1 1 d . . .
H47 H 0.6141 0.2774 0.5135 0.129 Uiso 1 1 calc R . .
C48 C 0.6230(2) 0.2682(3) 0.44711(17) 0.0946(13) Uani 1 1 d . . .
H48 H 0.6608 0.3179 0.4482 0.113 Uiso 1 1 calc R . .
C49 C 0.5953(2) 0.2181(3) 0.40619(14) 0.0723(10) Uani 1 1 d . . .
C50 C 0.6783(3) 0.3089(4) 0.3638(2) 0.163(3) Uani 1 1 d . . .
H50A H 0.6582 0.3710 0.3714 0.244 Uiso 1 1 calc R . .
H50B H 0.6903 0.3117 0.3331 0.244 Uiso 1 1 calc R . .
H50C H 0.7266 0.2931 0.3860 0.244 Uiso 1 1 calc R . .
C51 C 0.4098(2) 0.6281(2) 0.31270(12) 0.0637(9) Uani 1 1 d . . .
C52 C 0.3776(3) 0.6599(3) 0.26238(16) 0.1191(18) Uani 1 1 d . . .
H52A H 0.3211 0.6750 0.2583 0.179 Uiso 1 1 calc R . .
H52B H 0.3850 0.6080 0.2416 0.179 Uiso 1 1 calc R . .
H52C H 0.4065 0.7167 0.2556 0.179 Uiso 1 1 calc R . .
C53 C 0.3959(3) 0.7052(3) 0.34745(18) 0.1085(16) Uani 1 1 d . . .
H53A H 0.3393 0.7203 0.3426 0.163 Uiso 1 1 calc R . .
H53B H 0.4256 0.7631 0.3432 0.163 Uiso 1 1 calc R . .
H53C H 0.4140 0.6811 0.3786 0.163 Uiso 1 1 calc R . .
C54 C 0.5019(2) 0.6160(3) 0.31925(15) 0.0882(13) Uani 1 1 d . . .
H54A H 0.5263 0.6785 0.3167 0.132 Uiso 1 1 calc R . .
H54B H 0.5141 0.5732 0.2957 0.132 Uiso 1 1 calc R . .
H54C H 0.5228 0.5888 0.3494 0.132 Uiso 1 1 calc R . .
C55 C 0.1012(6) -0.0292(9) 0.2991(5) 0.078(3) Uani 0.60 1 d P C 1
H55A H 0.1398 -0.0607 0.3231 0.118 Uiso 0.60 1 calc PR C 1
H55B H 0.0575 -0.0732 0.2877 0.118 Uiso 0.60 1 calc PR C 1
H55C H 0.0806 0.0281 0.3115 0.118 Uiso 0.60 1 calc PR C 1
C56 C 0.2136(10) -0.0910(14) 0.2408(6) 0.111(5) Uani 0.60 1 d P C 1
H56A H 0.2391 -0.0771 0.2150 0.167 Uiso 0.60 1 calc PR C 1
H56B H 0.1812 -0.1487 0.2343 0.167 Uiso 0.60 1 calc PR C 1
H56C H 0.2543 -0.1010 0.2684 0.167 Uiso 0.60 1 calc PR C 1
C55' C 0.1401(15) -0.0679(16) 0.3002(8) 0.183(15) Uani 0.40 1 d P C 2
H55D H 0.1924 -0.0856 0.3178 0.274 Uiso 0.40 1 calc PR C 2
H55E H 0.1102 -0.1259 0.2895 0.274 Uiso 0.40 1 calc PR C 2
H55F H 0.1115 -0.0311 0.3196 0.274 Uiso 0.40 1 calc PR C 2
C56' C 0.2235(15) -0.083(2) 0.2192(8) 0.120(11) Uani 0.40 1 d P C 2
H56D H 0.2394 -0.0497 0.1936 0.180 Uiso 0.40 1 calc PR C 2
H56E H 0.1938 -0.1407 0.2080 0.180 Uiso 0.40 1 calc PR C 2
H56F H 0.2708 -0.1005 0.2418 0.180 Uiso 0.40 1 calc PR C 2
C57 C 0.0603(2) 0.0117(3) 0.20272(13) 0.0870(12) Uani 1 1 d . C .
H57A H 0.0237 0.0597 0.2104 0.130 Uiso 1 1 calc R . .
H57B H 0.0345 -0.0510 0.1998 0.130 Uiso 1 1 calc R . .
H57C H 0.0750 0.0288 0.1737 0.130 Uiso 1 1 calc R . .
C58 C 0.1096(11) 0.2848(12) 0.2141(5) 0.129(6) Uani 0.60 1 d P C 1
H58A H 0.1038 0.3244 0.1866 0.193 Uiso 0.60 1 calc PR C 1
H58B H 0.1185 0.3260 0.2412 0.193 Uiso 0.60 1 calc PR C 1
H58C H 0.0612 0.2473 0.2131 0.193 Uiso 0.60 1 calc PR C 1
C59 C 0.1931(9) 0.1468(11) 0.1577(4) 0.132(6) Uani 0.60 1 d P C 1
H59A H 0.1456 0.1068 0.1505 0.198 Uiso 0.60 1 calc PR C 1
H59B H 0.2398 0.1085 0.1555 0.198 Uiso 0.60 1 calc PR C 1
H59C H 0.1883 0.2002 0.1361 0.198 Uiso 0.60 1 calc PR C 1
C60 C 0.287(2) 0.279(2) 0.2284(9) 0.109(10) Uani 0.60 1 d P C 1
H60A H 0.2896 0.3136 0.2003 0.164 Uiso 0.60 1 calc PR C 1
H60B H 0.3361 0.2445 0.2392 0.164 Uiso 0.60 1 calc PR C 1
H60C H 0.2781 0.3251 0.2518 0.164 Uiso 0.60 1 calc PR C 1
C58' C 0.1277(14) 0.2541(18) 0.1896(8) 0.147(10) Uani 0.40 1 d P C 2
H58D H 0.0816 0.2118 0.1828 0.220 Uiso 0.40 1 calc PR C 2
H58E H 0.1396 0.2789 0.1611 0.220 Uiso 0.40 1 calc PR C 2
H58F H 0.1163 0.3075 0.2085 0.220 Uiso 0.40 1 calc PR C 2
C59' C 0.2426(12) 0.1051(19) 0.1685(5) 0.131(9) Uani 0.40 1 d P C 2
H59D H 0.1975 0.0685 0.1517 0.197 Uiso 0.40 1 calc PR C 2
H59E H 0.2832 0.0610 0.1842 0.197 Uiso 0.40 1 calc PR C 2
H59F H 0.2648 0.1446 0.1471 0.197 Uiso 0.40 1 calc PR C 2
C60' C 0.300(3) 0.277(3) 0.2244(13) 0.090(8) Uani 0.40 1 d P C 2
H60D H 0.2936 0.3228 0.1991 0.135 Uiso 0.40 1 calc PR C 2
H60E H 0.3466 0.2371 0.2243 0.135 Uiso 0.40 1 calc PR C 2
H60F H 0.3068 0.3118 0.2534 0.135 Uiso 0.40 1 calc PR C 2

loop_
_atom_site_aniso_label
_atom_site_aniso_U_11
_atom_site_aniso_U_22
_atom_site_aniso_U_33
_atom_site_aniso_U_23
_atom_site_aniso_U_13
_atom_site_aniso_U_12
Mg1 0.0459(5) 0.0308(5) 0.0392(5) -0.0019(4) 0.0136(4) -0.0024(4)
Mg2 0.0358(5) 0.0357(5) 0.0369(5) -0.0021(4) 0.0086(4) -0.0032(4)
Cl1 0.0718(6) 0.0429(5) 0.1287(8) -0.0039(5) 0.0605(6) 0.0019(4)
Cl2 0.0465(4) 0.0526(5) 0.1038(7) 0.0095(4) 0.0196(4) 0.0125(4)
Si1 0.0694(6) 0.0494(5) 0.0435(5) 0.0020(4) 0.0067(4) 0.0032(4)
Si2 0.0684(6) 0.0467(5) 0.0544(5) -0.0075(4) 0.0081(4) -0.0111(4)
Si3 0.0620(6) 0.0577(6) 0.0586(6) -0.0137(4) -0.0004(5) -0.0119(5)
Si4 0.1027(9) 0.0984(9) 0.0421(5) 0.0064(5) -0.0034(5) -0.0413(7)
N1 0.0426(13) 0.0334(13) 0.0412(13) -0.0026(10) 0.0100(10) 0.0039(10)
N2 0.0351(12) 0.0320(13) 0.0466(13) -0.0014(10) 0.0074(10) 0.0018(10)
N3 0.0528(14) 0.0404(14) 0.0389(13) -0.0063(10) 0.0080(11) -0.0038(11)
N4 0.0460(14) 0.0539(16) 0.0394(13) -0.0081(11) 0.0068(11) -0.0059(11)
O1 0.0527(11) 0.0272(10) 0.0425(11) 0.0008(8) 0.0179(9) -0.0039(8)
O2 0.0399(10) 0.0290(10) 0.0421(10) 0.0046(8) 0.0110(8) -0.0004(8)
O3 0.142(3) 0.100(3) 0.180(4) -0.017(2) 0.060(3) -0.065(2)
O4 0.0872(19) 0.104(2) 0.109(2) -0.0010(17) 0.0197(17) -0.0503(17)
C1 0.0468(16) 0.0277(15) 0.0379(15) -0.0018(11) 0.0116(12) -0.0028(12)
C2 0.0464(16) 0.0338(16) 0.0545(18) -0.0018(13) 0.0174(14) 0.0007(13)
C3 0.0535(18) 0.0297(16) 0.0610(19) 0.0041(13) 0.0138(15) 0.0040(13)
C4 0.0481(17) 0.0374(17) 0.0519(18) 0.0057(13) 0.0089(14) -0.0040(13)
C5 0.0416(16) 0.0390(17) 0.0542(18) 0.0058(13) 0.0138(13) -0.0010(13)
C6 0.0416(15) 0.0339(16) 0.0424(16) 0.0020(12) 0.0096(12) 0.0015(12)
C7 0.0369(15) 0.0406(17) 0.0448(16) 0.0028(12) 0.0108(12) 0.0004(12)
C8 0.0472(17) 0.0323(16) 0.0432(16) 0.0011(12) 0.0154(13) 0.0032(12)
C9 0.0486(17) 0.0403(17) 0.0603(19) -0.0041(14) 0.0176(14) -0.0012(14)
C10 0.064(2) 0.0382(18) 0.062(2) -0.0077(14) 0.0247(17) -0.0014(15)
C11 0.072(2) 0.0390(18) 0.068(2) 0.0022(16) 0.0293(18) 0.0163(16)
C12 0.0540(19) 0.050(2) 0.058(2) 0.0032(15) 0.0109(15) 0.0140(15)
C13 0.0500(18) 0.0422(18) 0.0456(17) 0.0009(13) 0.0108(14) 0.0079(14)
C14 0.060(2) 0.052(2) 0.072(2) -0.0120(18) -0.0084(18) 0.0161(17)
C15 0.134(4) 0.107(3) 0.050(2) -0.029(2) 0.000(2) 0.060(3)
C16 0.176(7) 0.180(7) 0.095(4) -0.043(5) -0.010(4) 0.078(5)
C17 0.163(7) 0.149(6) 0.137(6) -0.075(6) -0.064(6) 0.059(5)
C18 0.133(5) 0.101(4) 0.187(6) -0.056(5) -0.052(5) 0.002(3)
C19 0.090(3) 0.072(3) 0.112(4) -0.028(3) -0.013(3) 0.001(2)
C20 0.178(12) 0.137(10) 0.193(11) 0.011(9) 0.031(10) -0.109(9)
C20' 0.141(14) 0.143(14) 0.25(2) 0.046(14) 0.022(13) -0.056(11)
C21 0.058(2) 0.0400(19) 0.078(2) 0.0159(17) 0.0142(18) -0.0082(15)
C22 0.196(18) 0.142(15) 0.145(13) 0.022(11) 0.007(13) -0.097(12)
C22' 0.098(7) 0.034(4) 0.094(7) -0.013(4) 0.033(6) -0.021(5)
C23 0.109(3) 0.082(3) 0.135(4) 0.062(3) 0.001(3) -0.019(3)
C24 0.064(5) 0.057(5) 0.167(11) 0.018(7) 0.045(6) -0.015(4)
C24' 0.124(15) 0.084(12) 0.180(17) 0.056(12) 0.084(13) 0.000(10)
C25 0.112(3) 0.054(2) 0.068(2) 0.0015(18) 0.010(2) 0.012(2)
C26 0.111(3) 0.113(4) 0.089(3) 0.043(3) 0.048(3) 0.011(3)
C27 0.156(4) 0.067(3) 0.061(2) 0.002(2) -0.028(2) 0.012(3)
C28 0.136(4) 0.061(3) 0.070(3) -0.0142(19) 0.025(2) -0.003(2)
C29 0.085(3) 0.111(4) 0.140(4) -0.014(3) 0.005(3) -0.035(3)
C30 0.175(5) 0.056(2) 0.064(3) -0.0050(19) 0.024(3) -0.028(3)
C31 0.0414(15) 0.0311(15) 0.0310(14) 0.0013(11) 0.0061(11) -0.0012(12)
C32 0.0404(15) 0.0365(16) 0.0467(17) 0.0053(12) 0.0078(13) 0.0049(12)
C33 0.064(2) 0.0317(16) 0.0521(18) 0.0067(13) 0.0101(15) 0.0065(14)
C34 0.0578(19) 0.0355(17) 0.0454(17) 0.0010(13) 0.0134(14) -0.0060(14)
C35 0.0450(16) 0.0373(17) 0.0573(19) -0.0026(13) 0.0150(14) -0.0051(13)
C36 0.0427(16) 0.0310(15) 0.0438(16) -0.0002(12) 0.0064(12) -0.0011(12)
C37 0.0353(15) 0.0397(17) 0.0528(18) 0.0017(13) 0.0066(13) -0.0006(13)
C38 0.0356(15) 0.0343(16) 0.0597(19) 0.0020(13) 0.0175(14) 0.0006(12)
C39 0.0507(18) 0.0415(18) 0.062(2) -0.0017(15) 0.0184(15) -0.0007(14)
C40 0.074(2) 0.0396(19) 0.073(2) -0.0064(16) 0.0286(19) 0.0022(17)
C41 0.070(2) 0.051(2) 0.103(3) 0.003(2) 0.029(2) 0.0219(18)
C42 0.0497(19) 0.048(2) 0.096(3) 0.0015(19) 0.0086(18) 0.0140(16)
C43 0.0387(16) 0.0390(17) 0.066(2) 0.0052(14) 0.0124(15) 0.0012(13)
C44 0.0407(17) 0.048(2) 0.073(2) 0.0053(16) 0.0020(16) 0.0074(14)
C45 0.068(2) 0.085(3) 0.083(3) -0.009(2) 0.013(2) -0.003(2)
C46 0.092(3) 0.142(5) 0.083(3) -0.017(3) 0.013(3) -0.012(3)
C47 0.088(3) 0.128(4) 0.093(4) -0.032(3) -0.013(3) -0.005(3)
C48 0.074(3) 0.094(3) 0.104(4) -0.011(3) -0.012(3) -0.022(2)
C49 0.053(2) 0.071(3) 0.086(3) 0.001(2) -0.001(2) -0.0084(18)
C50 0.154(5) 0.162(5) 0.181(6) 0.000(4) 0.055(4) -0.107(4)
C51 0.084(2) 0.0361(18) 0.078(2) -0.0017(16) 0.0326(19) -0.0159(17)
C52 0.160(5) 0.085(3) 0.113(4) 0.050(3) 0.027(3) -0.025(3)
C53 0.126(4) 0.047(2) 0.172(5) -0.035(3) 0.076(3) -0.027(2)
C54 0.097(3) 0.057(2) 0.121(3) -0.011(2) 0.048(3) -0.031(2)
C55 0.075(5) 0.083(8) 0.069(5) 0.012(5) -0.007(4) -0.037(4)
C56 0.091(7) 0.091(7) 0.147(14) -0.068(9) 0.015(8) -0.010(6)
C55' 0.33(4) 0.108(18) 0.078(10) 0.004(12) -0.03(2) -0.11(2)
C56' 0.076(11) 0.108(15) 0.15(2) -0.092(15) -0.026(12) 0.055(11)
C57 0.064(2) 0.106(3) 0.086(3) -0.031(2) 0.002(2) -0.021(2)
C58 0.126(9) 0.091(9) 0.160(15) 0.052(9) 0.006(9) 0.040(7)
C59 0.221(17) 0.132(11) 0.042(5) -0.006(5) 0.021(8) -0.071(11)
C60 0.14(2) 0.129(14) 0.055(8) 0.041(9) 0.004(10) -0.055(12)
C58' 0.110(16) 0.15(2) 0.15(2) 0.066(16) -0.054(14) -0.008(13)
C59' 0.17(2) 0.20(3) 0.038(9) -0.016(10) 0.042(11) -0.073(15)
C60' 0.107(14) 0.110(18) 0.058(13) -0.015(12) 0.029(10) -0.067(12)

loop_
_atom_type_symbol
_atom_type_description
_atom_type_scat_dispersion_real
_atom_type_scat_dispersion_imag
_atom_type_scat_source
C C 0.0033 0.0016 'International Tables Vol C Tables 4.2.6.8 and 6.1.1.4'
H H 0.0000 0.0000 'International Tables Vol C Tables 4.2.6.8 and 6.1.1.4'
N N 0.0061 0.0033 'International Tables Vol C Tables 4.2.6.8 and 6.1.1.4'
O O 0.0106 0.0060 'International Tables Vol C Tables 4.2.6.8 and 6.1.1.4'
Mg Mg 0.0486 0.0363 'International Tables Vol C Tables 4.2.6.8 and 6.1.1.4'
Si Si 0.0817 0.0704 'International Tables Vol C Tables 4.2.6.8 and 6.1.1.4'
Cl Cl 0.1484 0.1585 'International Tables Vol C Tables 4.2.6.8 and 6.1.1.4'

loop_
_geom_angle_atom_site_label_1
_geom_angle_atom_site_label_2
_geom_angle_atom_site_label_3
_geom_angle
O2 Mg1 O1 80.05(7)
O2 Mg1 N3 131.11(9)
O1 Mg1 N3 127.03(9)
O2 Mg1 N1 111.33(8)
O1 Mg1 N1 85.46(8)
N3 Mg1 N1 110.75(9)
O2 Mg1 Mg2 40.14(5)
O1 Mg1 Mg2 39.92(5)
N3 Mg1 Mg2 144.46(8)
N1 Mg1 Mg2 101.48(6)
O1 Mg2 N4 130.87(9)
O1 Mg2 O2 80.01(7)
N4 Mg2 O2 125.41(9)
O1 Mg2 N2 108.23(8)
N4 Mg2 N2 114.09(9)
O2 Mg2 N2 86.28(8)
O1 Mg2 Mg1 40.03(5)
N4 Mg2 Mg1 144.51(8)
O2 Mg2 Mg1 39.99(5)
N2 Mg2 Mg1 98.48(7)
N3 Si1 C25 112.43(14)
N3 Si1 C26 111.19(15)
C25 Si1 C26 107.2(2)
N3 Si1 C27 115.99(16)
C25 Si1 C27 104.70(18)
C26 Si1 C27 104.6(2)
N3 Si2 C30 112.12(14)
N3 Si2 C29 115.16(17)
C30 Si2 C29 106.1(2)
N3 Si2 C28 112.47(15)
C30 Si2 C28 104.00(19)
C29 Si2 C28 106.1(2)
N4 Si3 C56 114.1(6)
N4 Si3 C57 115.86(16)
C56 Si3 C57 110.7(6)
N4 Si3 C55' 116.2(7)
C56 Si3 C55' 81.6(10)
C57 Si3 C55' 113.5(7)
N4 Si3 C55 110.5(4)
C56 Si3 C55 106.4(7)
C57 Si3 C55 97.6(3)
C55' Si3 C55 25.8(8)
N4 Si3 C56' 107.4(9)
C56 Si3 C56' 19.2(14)
C57 Si3 C56' 100.4(7)
C55' Si3 C56' 100.6(11)
C55 Si3 C56' 124.8(10)
C58' Si4 N4 126.0(10)
C58' Si4 C60 106.2(14)
N4 Si4 C60 113.4(8)
C58' Si4 C59 77.6(8)
N4 Si4 C59 119.0(5)
C60 Si4 C59 109.3(11)
C58' Si4 C60' 109.0(18)
N4 Si4 C60' 114.9(12)
C60 Si4 C60' 7(3)
C59 Si4 C60' 103.4(14)
C58' Si4 C58 27.2(9)
N4 Si4 C58 107.7(5)
C60 Si4 C58 100.9(13)
C59 Si4 C58 104.5(6)
C60' Si4 C58 106.4(17)
C58' Si4 C59' 106.6(9)
N4 Si4 C59' 101.5(6)
C60 Si4 C59' 99.7(14)
C59 Si4 C59' 28.9(6)
C60' Si4 C59' 92.7(17)
C58 Si4 C59' 133.4(6)
C7 N1 C8 117.6(2)
C7 N1 Mg1 121.11(18)
C8 N1 Mg1 120.48(17)
C37 N2 C38 117.4(2)
C37 N2 Mg2 122.95(18)
C38 N2 Mg2 119.26(16)
Si2 N3 Si1 118.21(13)
Si2 N3 Mg1 123.93(13)
Si1 N3 Mg1 117.30(12)
Si4 N4 Si3 118.18(13)
Si4 N4 Mg2 119.34(13)
Si3 N4 Mg2 122.44(13)
C1 O1 Mg2 133.61(16)
C1 O1 Mg1 122.43(15)
Mg2 O1 Mg1 100.05(8)
C31 O2 Mg1 131.02(15)
C31 O2 Mg2 121.45(15)
Mg1 O2 Mg2 99.86(8)
C19 O3 C20 125.8(7)
C19 O3 C20' 105.7(7)
C20 O3 C20' 32.6(10)
C49 O4 C50 118.6(4)
O1 C1 C2 120.8(2)
O1 C1 C6 122.4(2)
C2 C1 C6 116.8(2)
C3 C2 C1 122.4(3)
C3 C2 Cl1 119.9(2)
C1 C2 Cl1 117.7(2)
C2 C3 C4 121.7(3)
C2 C3 H3 119.1
C4 C3 H3 119.1
C5 C4 C3 116.2(2)
C5 C4 C21 123.7(3)
C3 C4 C21 120.0(3)
C4 C5 C6 123.2(3)
C4 C5 H5 118.4
C6 C5 H5 118.4
C1 C6 C5 119.5(2)
C1 C6 C7 123.2(2)
C5 C6 C7 117.2(2)
N1 C7 C6 126.7(2)
N1 C7 H7 116.7
C6 C7 H7 116.7
C9 C8 C13 120.1(3)
C9 C8 N1 116.2(2)
C13 C8 N1 123.7(2)
C10 C9 C8 120.9(3)
C10 C9 H9 119.5
C8 C9 H9 119.5
C11 C10 C9 119.7(3)
C11 C10 H10 120.2
C9 C10 H10 120.2
C12 C11 C10 119.4(3)
C12 C11 H11 120.3
C10 C11 H11 120.3
C11 C12 C13 122.4(3)
C11 C12 H12 118.8
C13 C12 H12 118.8
C12 C13 C8 117.5(3)
C12 C13 C14 119.0(3)
C8 C13 C14 123.2(3)
C19 C14 C15 120.6(4)
C19 C14 C13 120.3(4)
C15 C14 C13 119.0(4)
C14 C15 C16 117.8(6)
C14 C15 H15 121.1
C16 C15 H15 121.1
C17 C16 C15 118.8(7)
C17 C16 H16 120.6
C15 C16 H16 120.6
C18 C17 C16 124.4(7)
C18 C17 H17 117.8
C16 C17 H17 117.8
C17 C18 C19 115.8(7)
C17 C18 H18 122.1
C19 C18 H18 122.1
O3 C19 C14 116.1(4)
O3 C19 C18 121.3(6)
C14 C19 C18 122.6(6)
O3 C20 H20A 109.5
O3 C20 H20B 109.5
O3 C20 H20C 109.5
O3 C20' H20D 109.5
O3 C20' H20E 109.5
H20D C20' H20E 109.5
O3 C20' H20F 109.5
H20D C20' H20F 109.5
H20E C20' H20F 109.5
C22 C21 C24 86.5(9)
C22 C21 C23 118.8(10)
C24 C21 C23 115.8(6)
C22 C21 C4 110.0(10)
C24 C21 C4 113.8(6)
C23 C21 C4 110.1(3)
C22 C21 C24' 114.2(11)
C24 C21 C24' 28.8(9)
C23 C21 C24' 93.8(9)
C4 C21 C24' 108.6(9)
C22 C21 C22' 19.7(12)
C24 C21 C22' 105.1(8)
C23 C21 C22' 103.8(7)
C4 C21 C22' 107.1(6)
C24' C21 C22' 131.2(10)
C21 C22 H22A 109.5
C21 C22 H22B 109.5
C21 C22 H22C 109.5
C21 C22' H22D 109.5
C21 C22' H22E 109.5
H22D C22' H22E 109.5
C21 C22' H22F 109.5
H22D C22' H22F 109.5
H22E C22' H22F 109.5
C21 C23 H23A 109.5
C21 C23 H23B 109.5
H23A C23 H23B 109.5
C21 C23 H23C 109.5
H23A C23 H23C 109.5
H23B C23 H23C 109.5
C21 C24 H24A 109.5
C21 C24 H24B 109.5
C21 C24 H24C 109.5
C21 C24' H24D 109.5
C21 C24' H24E 109.5
H24D C24' H24E 109.5
C21 C24' H24F 109.5
H24D C24' H24F 109.5
H24E C24' H24F 109.5
Si1 C25 H25A 109.5
Si1 C25 H25B 109.5
H25A C25 H25B 109.5
Si1 C25 H25C 109.5
H25A C25 H25C 109.5
H25B C25 H25C 109.5
Si1 C26 H26A 109.5
Si1 C26 H26B 109.5
H26A C26 H26B 109.5
Si1 C26 H26C 109.5
H26A C26 H26C 109.5
H26B C26 H26C 109.5
Si1 C27 H27A 109.5
Si1 C27 H27B 109.5
H27A C27 H27B 109.5
Si1 C27 H27C 109.5
H27A C27 H27C 109.5
H27B C27 H27C 109.5
Si2 C28 H28A 109.5
Si2 C28 H28B 109.5
H28A C28 H28B 109.5
Si2 C28 H28C 109.5
H28A C28 H28C 109.5
H28B C28 H28C 109.5
Si2 C29 H29A 109.5
Si2 C29 H29B 109.5
H29A C29 H29B 109.5
Si2 C29 H29C 109.5
H29A C29 H29C 109.5
H29B C29 H29C 109.5
Si2 C30 H30A 109.5
Si2 C30 H30B 109.5
H30A C30 H30B 109.5
Si2 C30 H30C 109.5
H30A C30 H30C 109.5
H30B C30 H30C 109.5
O2 C31 C32 120.9(2)
O2 C31 C36 122.1(2)
C32 C31 C36 117.0(2)
C33 C32 C31 121.9(3)
C33 C32 Cl2 119.9(2)
C31 C32 Cl2 118.2(2)
C32 C33 C34 121.7(3)
C32 C33 H33 119.2
C34 C33 H33 119.2
C35 C34 C33 116.4(3)
C35 C34 C51 123.9(3)
C33 C34 C51 119.6(3)
C34 C35 C36 123.3(3)
C34 C35 H35 118.4
C36 C35 H35 118.4
C31 C36 C35 119.4(2)
C31 C36 C37 123.5(2)
C35 C36 C37 116.8(2)
N2 C37 C36 126.2(2)
N2 C37 H37 116.9
C36 C37 H37 116.9
C39 C38 C43 120.6(3)
C39 C38 N2 116.2(2)
C43 C38 N2 123.1(3)
C40 C39 C38 120.7(3)
C40 C39 H39 119.7
C38 C39 H39 119.7
C41 C40 C39 119.0(3)
C41 C40 H40 120.5
C39 C40 H40 120.5
C42 C41 C40 120.4(3)
C42 C41 H41 119.8
C40 C41 H41 119.8
C41 C42 C43 122.1(3)
C41 C42 H42 118.9
C43 C42 H42 118.9
C42 C43 C38 117.1(3)
C42 C43 C44 119.0(3)
C38 C43 C44 123.8(3)
C45 C44 C49 117.7(3)
C45 C44 C43 120.4(3)
C49 C44 C43 121.7(3)
C44 C45 C46 121.3(4)
C44 C45 H45 119.4
C46 C45 H45 119.4
C47 C46 C45 119.1(5)
C47 C46 H46 120.4
C45 C46 H46 120.4
C46 C47 C48 121.5(4)
C46 C47 H47 119.2
C48 C47 H47 119.2
C47 C48 C49 119.4(4)
C47 C48 H48 120.3
C49 C48 H48 120.3
O4 C49 C48 124.8(4)
O4 C49 C44 114.3(3)
C48 C49 C44 120.9(4)
O4 C50 H50A 109.5
O4 C50 H50B 109.5
H50A C50 H50B 109.5
O4 C50 H50C 109.5
H50A C50 H50C 109.5
H50B C50 H50C 109.5
C53 C51 C52 112.0(4)
C53 C51 C34 110.0(3)
C52 C51 C34 108.8(3)
C53 C51 C54 106.3(3)
C52 C51 C54 107.9(3)
C34 C51 C54 111.9(3)
C51 C52 H52A 109.5
C51 C52 H52B 109.5
H52A C52 H52B 109.5
C51 C52 H52C 109.5
H52A C52 H52C 109.5
H52B C52 H52C 109.5
C51 C53 H53A 109.5
C51 C53 H53B 109.5
H53A C53 H53B 109.5
C51 C53 H53C 109.5
H53A C53 H53C 109.5
H53B C53 H53C 109.5
C51 C54 H54A 109.5
C51 C54 H54B 109.5
H54A C54 H54B 109.5
C51 C54 H54C 109.5
H54A C54 H54C 109.5
H54B C54 H54C 109.5
Si3 C55 H55A 109.5
Si3 C55 H55B 109.5
Si3 C55 H55C 109.5
Si3 C56 H56A 109.5
Si3 C56 H56B 109.5
Si3 C56 H56C 109.5
Si3 C55' H55D 109.5
Si3 C55' H55E 109.5
H55D C55' H55E 109.5
Si3 C55' H55F 109.5
H55D C55' H55F 109.5
H55E C55' H55F 109.5
Si3 C56' H56D 109.5
Si3 C56' H56E 109.5
H56D C56' H56E 109.5
Si3 C56' H56F 109.5
H56D C56' H56F 109.5
H56E C56' H56F 109.5
Si3 C57 H57A 109.5
Si3 C57 H57B 109.5
H57A C57 H57B 109.5
Si3 C57 H57C 109.5
H57A C57 H57C 109.5
H57B C57 H57C 109.5
Si4 C58 H58A 109.5
Si4 C58 H58B 109.5
Si4 C58 H58C 109.5
Si4 C59 H59A 109.5
Si4 C59 H59B 109.5
Si4 C59 H59C 109.5
Si4 C60 H60A 109.5
Si4 C60 H60B 109.5
Si4 C60 H60C 109.5
Si4 C58' H58D 109.5
Si4 C58' H58E 109.5
H58D C58' H58E 109.5
Si4 C58' H58F 109.5
H58D C58' H58F 109.5
H58E C58' H58F 109.5
Si4 C59' H59D 109.5
Si4 C59' H59E 109.5
H59D C59' H59E 109.5
Si4 C59' H59F 109.5
H59D C59' H59F 109.5
H59E C59' H59F 109.5
Si4 C60' H60D 109.5
Si4 C60' H60E 109.5
H60D C60' H60E 109.5
Si4 C60' H60F 109.5
H60D C60' H60F 109.5
H60E C60' H60F 109.5

loop_
_geom_bond_atom_site_label_1
_geom_bond_atom_site_label_2
_geom_bond_distance
Mg1 O2 1.9953(18)
Mg1 O1 1.9981(18)
Mg1 N3 2.000(2)
Mg1 N1 2.143(2)
Mg1 Mg2 3.0588(12)
Mg2 O1 1.9935(18)
Mg2 N4 1.994(2)
Mg2 O2 2.0016(19)
Mg2 N2 2.139(2)
Cl1 C2 1.732(3)
Cl2 C32 1.732(3)
Si1 N3 1.711(2)
Si1 C25 1.854(3)
Si1 C26 1.867(4)
Si1 C27 1.869(4)
Si2 N3 1.708(2)
Si2 C30 1.851(4)
Si2 C29 1.859(4)
Si2 C28 1.892(4)
Si3 N4 1.715(2)
Si3 C56 1.744(16)
Si3 C57 1.854(4)
Si3 C55' 1.85(2)
Si3 C55 1.900(12)
Si3 C56' 2.042(18)
Si4 C58' 1.60(2)
Si4 N4 1.700(2)
Si4 C60 1.79(3)
Si4 C59 1.836(12)
Si4 C60' 1.95(4)
Si4 C58 2.004(13)
Si4 C59' 2.08(2)
N1 C7 1.287(3)
N1 C8 1.440(3)
N2 C37 1.284(3)
N2 C38 1.438(3)
O1 C1 1.333(3)
O2 C31 1.338(3)
O3 C19 1.342(5)
O3 C20 1.456(13)
O3 C20' 1.56(2)
O4 C49 1.368(4)
O4 C50 1.421(5)
C1 C2 1.391(4)
C1 C6 1.398(4)
C2 C3 1.371(4)
C3 C4 1.389(4)
C3 H3 0.9300
C4 C5 1.376(4)
C4 C21 1.527(4)
C5 C6 1.403(4)
C5 H5 0.9300
C6 C7 1.449(4)
C7 H7 0.9300
C8 C9 1.381(4)
C8 C13 1.389(4)
C9 C10 1.373(4)
C9 H9 0.9300
C10 C11 1.370(4)
C10 H10 0.9300
C11 C12 1.367(4)
C11 H11 0.9300
C12 C13 1.386(4)
C12 H12 0.9300
C13 C14 1.496(4)
C14 C19 1.363(6)
C14 C15 1.383(5)
C15 C16 1.415(7)
C15 H15 0.9300
C16 C17 1.378(10)
C16 H16 0.9300
C17 C18 1.345(10)
C17 H17 0.9300
C18 C19 1.401(6)
C18 H18 0.9300
C20 H20A 0.9600
C20 H20B 0.9600
C20 H20C 0.9600
C20' H20D 0.9600
C20' H20E 0.9600
C20' H20F 0.9600
C21 C22 1.44(2)
C21 C24 1.493(13)
C21 C23 1.507(5)
C21 C24' 1.56(2)
C21 C22' 1.580(15)
C22 H22A 0.9600
C22 H22B 0.9600
C22 H22C 0.9600
C22' H22D 0.9600
C22' H22E 0.9600
C22' H22F 0.9600
C23 H23A 0.9600
C23 H23B 0.9600
C23 H23C 0.9600
C24 H24A 0.9600
C24 H24B 0.9600
C24 H24C 0.9600
C24' H24D 0.9600
C24' H24E 0.9600
C24' H24F 0.9600
C25 H25A 0.9600
C25 H25B 0.9600
C25 H25C 0.9600
C26 H26A 0.9600
C26 H26B 0.9600
C26 H26C 0.9600
C27 H27A 0.9600
C27 H27B 0.9600
C27 H27C 0.9600
C28 H28A 0.9600
C28 H28B 0.9600
C28 H28C 0.9600
C29 H29A 0.9600
C29 H29B 0.9600
C29 H29C 0.9600
C30 H30A 0.9600
C30 H30B 0.9600
C30 H30C 0.9600
C31 C32 1.395(3)
C31 C36 1.395(3)
C32 C33 1.375(4)
C33 C34 1.386(4)
C33 H33 0.9300
C34 C35 1.373(4)
C34 C51 1.533(4)
C35 C36 1.400(4)
C35 H35 0.9300
C36 C37 1.453(4)
C37 H37 0.9300
C38 C39 1.384(4)
C38 C43 1.395(4)
C39 C40 1.384(4)
C39 H39 0.9300
C40 C41 1.372(5)
C40 H40 0.9300
C41 C42 1.366(5)
C41 H41 0.9300
C42 C43 1.393(4)
C42 H42 0.9300
C43 C44 1.489(4)
C44 C45 1.373(5)
C44 C49 1.385(4)
C45 C46 1.387(5)
C45 H45 0.9300
C46 C47 1.348(6)
C46 H46 0.9300
C47 C48 1.356(6)
C47 H47 0.9300
C48 C49 1.379(5)
C48 H48 0.9300
C50 H50A 0.9600
C50 H50B 0.9600
C50 H50C 0.9600
C51 C53 1.519(5)
C51 C52 1.529(5)
C51 C54 1.535(5)
C52 H52A 0.9600
C52 H52B 0.9600
C52 H52C 0.9600
C53 H53A 0.9600
C53 H53B 0.9600
C53 H53C 0.9600
C54 H54A 0.9600
C54 H54B 0.9600
C54 H54C 0.9600
C55 H55A 0.9600
C55 H55B 0.9600
C55 H55C 0.9600
C56 H56A 0.9600
C56 H56B 0.9600
C56 H56C 0.9600
C55' H55D 0.9600
C55' H55E 0.9600
C55' H55F 0.9600
C56' H56D 0.9600
C56' H56E 0.9600
C56' H56F 0.9600
C57 H57A 0.9600
C57 H57B 0.9600
C57 H57C 0.9600
C58 H58A 0.9600
C58 H58B 0.9600
C58 H58C 0.9600
C59 H59A 0.9600
C59 H59B 0.9600
C59 H59C 0.9600
C60 H60A 0.9600
C60 H60B 0.9600
C60 H60C 0.9600
C58' H58D 0.9600
C58' H58E 0.9600
C58' H58F 0.9600
C59' H59D 0.9600
C59' H59E 0.9600
C59' H59F 0.9600
C60' H60D 0.9600
C60' H60E 0.9600
C60' H60F 0.9600

loop_
_geom_torsion_atom_site_label_1
_geom_torsion_atom_site_label_2
_geom_torsion_atom_site_label_3
_geom_torsion_atom_site_label_4
_geom_torsion
O2 Mg1 Mg2 O1 -177.93(12)
N3 Mg1 Mg2 O1 86.63(15)
N1 Mg1 Mg2 O1 -68.36(10)
O2 Mg1 Mg2 N4 -83.17(16)
O1 Mg1 Mg2 N4 94.76(16)
N3 Mg1 Mg2 N4 -178.61(17)
N1 Mg1 Mg2 N4 26.39(15)
O1 Mg1 Mg2 O2 177.93(12)
N3 Mg1 Mg2 O2 -95.44(15)
N1 Mg1 Mg2 O2 109.57(10)
O2 Mg1 Mg2 N2 73.75(10)
O1 Mg1 Mg2 N2 -108.32(10)
N3 Mg1 Mg2 N2 -21.69(15)
N1 Mg1 Mg2 N2 -176.68(9)
O2 Mg1 N1 C7 108.8(2)
O1 Mg1 N1 C7 31.4(2)
N3 Mg1 N1 C7 -96.7(2)
Mg2 Mg1 N1 C7 68.1(2)
O2 Mg1 N1 C8 -81.89(19)
O1 Mg1 N1 C8 -159.35(19)
N3 Mg1 N1 C8 72.6(2)
Mg2 Mg1 N1 C8 -122.60(18)
O1 Mg2 N2 C37 -101.2(2)
N4 Mg2 N2 C37 104.4(2)
O2 Mg2 N2 C37 -23.0(2)
Mg1 Mg2 N2 C37 -61.1(2)
O1 Mg2 N2 C38 86.3(2)
N4 Mg2 N2 C38 -68.2(2)
O2 Mg2 N2 C38 164.47(19)
Mg1 Mg2 N2 C38 126.27(18)
C30 Si2 N3 Si1 -172.69(19)
C29 Si2 N3 Si1 65.9(2)
C28 Si2 N3 Si1 -55.9(2)
C30 Si2 N3 Mg1 -1.5(2)
C29 Si2 N3 Mg1 -123.0(2)
C28 Si2 N3 Mg1 115.25(19)
C25 Si1 N3 Si2 -141.17(18)
C26 Si1 N3 Si2 98.6(2)
C27 Si1 N3 Si2 -20.7(2)
C25 Si1 N3 Mg1 47.1(2)
C26 Si1 N3 Mg1 -73.2(2)
C27 Si1 N3 Mg1 167.53(18)
O2 Mg1 N3 Si2 37.6(2)
O1 Mg1 N3 Si2 149.41(12)
N1 Mg1 N3 Si2 -110.25(15)
Mg2 Mg1 N3 Si2 96.04(17)
O2 Mg1 N3 Si1 -151.15(11)
O1 Mg1 N3 Si1 -39.37(18)
N1 Mg1 N3 Si1 60.98(15)
Mg2 Mg1 N3 Si1 -92.73(16)
C58' Si4 N4 Si3 68.6(10)
C60 Si4 N4 Si3 -157.8(14)
C59 Si4 N4 Si3 -27.1(6)
C60' Si4 N4 Si3 -150.4(18)
C58 Si4 N4 Si3 91.4(6)
C59' Si4 N4 Si3 -51.9(6)
C58' Si4 N4 Mg2 -109.2(10)
C60 Si4 N4 Mg2 24.4(14)
C59 Si4 N4 Mg2 155.1(5)
C60' Si4 N4 Mg2 31.9(18)
C58 Si4 N4 Mg2 -86.4(6)
C59' Si4 N4 Mg2 130.3(6)
C56 Si3 N4 Si4 96.8(7)
C57 Si3 N4 Si4 -33.6(2)
C55' Si3 N4 Si4 -170.8(9)
C55 Si3 N4 Si4 -143.3(3)
C56' Si3 N4 Si4 77.6(8)
C56 Si3 N4 Mg2 -85.5(7)
C57 Si3 N4 Mg2 144.15(18)
C55' Si3 N4 Mg2 6.9(9)
C55 Si3 N4 Mg2 34.4(4)
C56' Si3 N4 Mg2 -104.7(8)
O1 Mg2 N4 Si4 152.83(12)
O2 Mg2 N4 Si4 43.34(18)
N2 Mg2 N4 Si4 -60.00(17)
Mg1 Mg2 N4 Si4 94.87(17)
O1 Mg2 N4 Si3 -24.9(2)
O2 Mg2 N4 Si3 -134.35(13)
N2 Mg2 N4 Si3 122.31(14)
Mg1 Mg2 N4 Si3 -82.82(19)
N4 Mg2 O1 C1 27.0(3)
O2 Mg2 O1 C1 155.8(2)
N2 Mg2 O1 C1 -121.6(2)
Mg1 Mg2 O1 C1 157.1(3)
N4 Mg2 O1 Mg1 -130.08(11)
O2 Mg2 O1 Mg1 -1.35(8)
N2 Mg2 O1 Mg1 81.33(10)
O2 Mg1 O1 C1 -159.1(2)
N3 Mg1 O1 C1 66.1(2)
N1 Mg1 O1 C1 -46.54(19)
Mg2 Mg1 O1 C1 -160.5(2)
O2 Mg1 O1 Mg2 1.35(8)
N3 Mg1 O1 Mg2 -133.38(10)
N1 Mg1 O1 Mg2 113.96(9)
O1 Mg1 O2 C31 -149.9(2)
N3 Mg1 O2 C31 -18.7(3)
N1 Mg1 O2 C31 129.0(2)
Mg2 Mg1 O2 C31 -148.6(2)
O1 Mg1 O2 Mg2 -1.35(8)
N3 Mg1 O2 Mg2 129.83(11)
N1 Mg1 O2 Mg2 -82.44(9)
O1 Mg2 O2 C31 153.87(18)
N4 Mg2 O2 C31 -72.5(2)
N2 Mg2 O2 C31 44.61(18)
Mg1 Mg2 O2 C31 152.5(2)
O1 Mg2 O2 Mg1 1.35(8)
N4 Mg2 O2 Mg1 134.98(10)
N2 Mg2 O2 Mg1 -107.91(9)
Mg2 O1 C1 C2 66.5(3)
Mg1 O1 C1 C2 -140.5(2)
Mg2 O1 C1 C6 -112.7(3)
Mg1 O1 C1 C6 40.3(3)
O1 C1 C2 C3 -177.7(3)
C6 C1 C2 C3 1.6(4)
O1 C1 C2 Cl1 0.9(4)
C6 C1 C2 Cl1 -179.9(2)
C1 C2 C3 C4 1.0(5)
Cl1 C2 C3 C4 -177.5(2)
C2 C3 C4 C5 -1.9(4)
C2 C3 C4 C21 175.8(3)
C3 C4 C5 C6 0.2(4)
C21 C4 C5 C6 -177.4(3)
O1 C1 C6 C5 176.1(2)
C2 C1 C6 C5 -3.2(4)
O1 C1 C6 C7 -2.0(4)
C2 C1 C6 C7 178.7(3)
C4 C5 C6 C1 2.4(4)
C4 C5 C6 C7 -179.4(3)
C8 N1 C7 C6 -179.2(2)
Mg1 N1 C7 C6 -9.6(4)
C1 C6 C7 N1 -13.4(4)
C5 C6 C7 N1 168.5(3)
C7 N1 C8 C9 133.2(3)
Mg1 N1 C8 C9 -36.5(3)
C7 N1 C8 C13 -49.1(4)
Mg1 N1 C8 C13 141.2(2)
C13 C8 C9 C10 1.9(4)
N1 C8 C9 C10 179.7(3)
C8 C9 C10 C11 -0.4(5)
C9 C10 C11 C12 -0.7(5)
C10 C11 C12 C13 0.2(5)
C11 C12 C13 C8 1.3(4)
C11 C12 C13 C14 -172.8(3)
C9 C8 C13 C12 -2.3(4)
N1 C8 C13 C12 -180.0(3)
C9 C8 C13 C14 171.5(3)
N1 C8 C13 C14 -6.1(4)
C12 C13 C14 C19 -75.4(4)
C8 C13 C14 C19 110.9(4)
C12 C13 C14 C15 100.9(4)
C8 C13 C14 C15 -72.8(4)
C19 C14 C15 C16 0.6(6)
C13 C14 C15 C16 -175.7(4)
C14 C15 C16 C17 -0.7(8)
C15 C16 C17 C18 0.1(12)
C16 C17 C18 C19 0.6(11)
C20 O3 C19 C14 -167.5(8)
C20' O3 C19 C14 163.7(10)
C20 O3 C19 C18 11.1(10)
C20' O3 C19 C18 -17.7(11)
C15 C14 C19 O3 178.7(4)
C13 C14 C19 O3 -5.1(6)
C15 C14 C19 C18 0.1(6)
C13 C14 C19 C18 176.3(4)
C17 C18 C19 O3 -179.1(5)
C17 C18 C19 C14 -0.7(8)
C5 C4 C21 C22 102.3(10)
C3 C4 C21 C22 -75.2(10)
C5 C4 C21 C24 7.1(7)
C3 C4 C21 C24 -170.4(6)
C5 C4 C21 C23 -124.8(4)
C3 C4 C21 C23 57.6(4)
C5 C4 C21 C24' -23.4(9)
C3 C4 C21 C24' 159.1(9)
C5 C4 C21 C22' 122.8(7)
C3 C4 C21 C22' -54.7(7)
Mg1 O2 C31 C32 -83.9(3)
Mg2 O2 C31 C32 133.2(2)
Mg1 O2 C31 C36 96.1(3)
Mg2 O2 C31 C36 -46.8(3)
O2 C31 C32 C33 175.5(2)
C36 C31 C32 C33 -4.5(4)
O2 C31 C32 Cl2 -2.4(3)
C36 C31 C32 Cl2 177.6(2)
C31 C32 C33 C34 0.1(4)
Cl2 C32 C33 C34 178.0(2)
C32 C33 C34 C35 2.9(4)
C32 C33 C34 C51 -176.8(3)
C33 C34 C35 C36 -1.6(4)
C51 C34 C35 C36 178.1(3)
O2 C31 C36 C35 -174.3(2)
C32 C31 C36 C35 5.7(4)
O2 C31 C36 C37 12.0(4)
C32 C31 C36 C37 -168.0(2)
C34 C35 C36 C31 -2.8(4)
C34 C35 C36 C37 171.3(3)
C38 N2 C37 C36 173.8(3)
Mg2 N2 C37 C36 1.1(4)
C31 C36 C37 N2 12.1(4)
C35 C36 C37 N2 -161.8(3)
C37 N2 C38 C39 -128.3(3)
Mg2 N2 C38 C39 44.6(3)
C37 N2 C38 C43 54.2(4)
Mg2 N2 C38 C43 -132.8(2)
C43 C38 C39 C40 -1.9(4)
N2 C38 C39 C40 -179.3(3)
C38 C39 C40 C41 0.2(5)
C39 C40 C41 C42 1.0(5)
C40 C41 C42 C43 -0.6(6)
C41 C42 C43 C38 -1.0(5)
C41 C42 C43 C44 175.2(3)
C39 C38 C43 C42 2.2(4)
N2 C38 C43 C42 179.5(3)
C39 C38 C43 C44 -173.8(3)
N2 C38 C43 C44 3.5(4)
C42 C43 C44 C45 -92.6(4)
C38 C43 C44 C45 83.3(4)
C42 C43 C44 C49 83.1(4)
C38 C43 C44 C49 -101.0(4)
C49 C44 C45 C46 0.0(6)
C43 C44 C45 C46 175.9(3)
C44 C45 C46 C47 0.0(7)
C45 C46 C47 C48 0.5(8)
C46 C47 C48 C49 -1.0(7)
C50 O4 C49 C48 2.4(6)
C50 O4 C49 C44 -179.1(4)
C47 C48 C49 O4 179.4(4)
C47 C48 C49 C44 1.1(6)
C45 C44 C49 O4 -179.1(3)
C43 C44 C49 O4 5.1(5)
C45 C44 C49 C48 -0.6(5)
C43 C44 C49 C48 -176.4(3)
C35 C34 C51 C53 -126.2(4)
C33 C34 C51 C53 53.5(4)
C35 C34 C51 C52 110.8(4)
C33 C34 C51 C52 -69.6(4)
C35 C34 C51 C54 -8.3(4)
C33 C34 C51 C54 171.4(3)
